data_4330821
loop_
_publ_author_name
'Weiting Yang'
'Hong-Yue Wu'
'Run-Xue Wang'
'Qing-Jiang Pan'
'Zhong-Ming Sun'
'Hongjie Zhang'

_publ_contact_author_address
;
 State Key Laboratory of Rare Earth Resource Utilization,
 Changchun Institute of Applied Chemistry, Chinese Academy of Sciences,
 5625 Renmin Street, Changchun, Jilin 130022, P.R. China.
;
_publ_contact_author_email szm@ciac.jl.cn
_publ_contact_author_name
;
Prof Z. M. Sun
;
_publ_section_title
;
 From 1D Chain to 3D Framework Uranyl Diphosphonates: Syntheses, Crystal
 Structures, and Selective Ion Exchange
;
_journal_name_full 'Inorganic Chemistry'
_journal_page_first 11458
_journal_page_last 11465
_journal_paper_doi 10.1021/ic301183h
_journal_volume 51
_journal_year 2012
_chemical_formula_sum 'C8 H11 N2 O10 P2 U'
_chemical_formula_weight 595.16
_chemical_name_systematic
; 
 ? 
;
_space_group_IT_number 61
_symmetry_cell_setting orthorhombic
_symmetry_space_group_name_Hall '-P 2ac 2ab'
_symmetry_space_group_name_H-M 'P b c a'
_atom_sites_solution_hydrogens geom
_atom_sites_solution_primary direct
_atom_sites_solution_secondary difmap
_audit_creation_method SHELXL-97
_cell_angle_alpha 90.00
_cell_angle_beta 90.00
_cell_angle_gamma 90.00
_cell_formula_units_Z 8
_cell_length_a 13.330(5)
_cell_length_b 12.346(5)
_cell_length_c 18.183(7)
_cell_measurement_reflns_used 4383
_cell_measurement_temperature 273(2)
_cell_measurement_theta_max 26.13
_cell_measurement_theta_min 2.24
_cell_volume 2992(2)
_computing_cell_refinement 'Bruker SMART'
_computing_data_collection 'Bruker SMART'
_computing_data_reduction 'Bruker SAINT'
_computing_molecular_graphics 'Bruker SHELXTL'
_computing_publication_material 'Bruker SHELXTL'
_computing_structure_refinement 'SHELXL-97 (Sheldrick, 1997)'
_computing_structure_solution 'SHELXS-97 (Sheldrick, 1990)'
_diffrn_ambient_temperature 273(2)
_diffrn_measured_fraction_theta_full 0.996
_diffrn_measured_fraction_theta_max 0.996
_diffrn_measurement_device_type 'CCD area detector'
_diffrn_measurement_method 'phi and omega scans'
_diffrn_radiation_monochromator graphite
_diffrn_radiation_source 'fine-focus sealed tube'
_diffrn_radiation_type MoK\a
_diffrn_radiation_wavelength 0.71073
_diffrn_reflns_av_R_equivalents 0.0735
_diffrn_reflns_av_sigmaI/netI 0.0589
_diffrn_reflns_limit_h_max 16
_diffrn_reflns_limit_h_min -12
_diffrn_reflns_limit_k_max 15
_diffrn_reflns_limit_k_min -15
_diffrn_reflns_limit_l_max 22
_diffrn_reflns_limit_l_min -21
_diffrn_reflns_number 15508
_diffrn_reflns_theta_full 26.20
_diffrn_reflns_theta_max 26.20
_diffrn_reflns_theta_min 2.24
_exptl_absorpt_coefficient_mu 11.117
_exptl_absorpt_correction_T_max 0.47
_exptl_absorpt_correction_T_min 0.20
_exptl_absorpt_correction_type multi-scan
_exptl_absorpt_process_details sadabs
_exptl_crystal_density_diffrn 2.642
_exptl_crystal_F_000 2200
_exptl_crystal_size_max 0.18
_exptl_crystal_size_mid 0.13
_exptl_crystal_size_min 0.07
_refine_diff_density_max 1.031
_refine_diff_density_min -0.819
_refine_diff_density_rms 0.197
_refine_ls_extinction_coef 0.00012(4)
_refine_ls_extinction_expression Fc^*^=kFc[1+0.001xFc^2^\l^3^/sin(2\q)]^-1/4^
_refine_ls_extinction_method SHELXL
_refine_ls_goodness_of_fit_ref 1.004
_refine_ls_hydrogen_treatment constr
_refine_ls_matrix_type full
_refine_ls_number_parameters 212
_refine_ls_number_reflns 2994
_refine_ls_number_restraints 0
_refine_ls_restrained_S_all 1.004
_refine_ls_R_factor_all 0.0369
_refine_ls_R_factor_gt 0.0283
_refine_ls_shift/su_max 0.001
_refine_ls_shift/su_mean 0.000
_refine_ls_structure_factor_coef Fsqd
_refine_ls_weighting_details 'calc w=1/[\s^2^(Fo^2^)+(0.0079P)^2^+2.7775P] where P=(Fo^2^+2Fc^2^)/3'
_refine_ls_weighting_scheme calc
_refine_ls_wR_factor_gt 0.0656
_refine_ls_wR_factor_ref 0.0703
_reflns_number_gt 2506
_reflns_number_total 2994
_reflns_threshold_expression >2sigma(I)
_cod_data_source_file ic301183h_si_002_04.cif
_cod_data_source_block UP-3
_cod_original_cell_volume 2992.3(19)
_cod_database_code 4330821

loop_
_symmetry_equiv_pos_as_xyz
'x, y, z'
'-x+1/2, -y, z+1/2'
'-x, y+1/2, -z+1/2'
'x+1/2, -y+1/2, -z'
'-x, -y, -z'
'x-1/2, y, -z-1/2'
'x, -y-1/2, z-1/2'
'-x-1/2, y-1/2, z'

loop_
_atom_site_label
_atom_site_type_symbol
_atom_site_fract_x
_atom_site_fract_y
_atom_site_fract_z
_atom_site_U_iso_or_equiv
_atom_site_adp_type
_atom_site_occupancy
_atom_site_symmetry_multiplicity
_atom_site_calc_flag
_atom_site_refinement_flags
U1 U 0.020458(15) 0.151829(16) 0.722637(10) 0.01075(9) Uani 1 1 d .
P1 P 0.25547(10) 0.21682(11) 0.81122(7) 0.0129(3) Uani 1 1 d .
P2 P -0.13353(11) -0.09019(11) 0.73317(7) 0.0121(3) Uani 1 1 d .
C1 C 0.2006(4) 0.3444(4) 0.8436(3) 0.0175(12) Uani 1 1 d .
C2 C 0.1302(5) 0.3306(5) 0.9091(3) 0.0217(13) Uani 1 1 d .
H2A H 0.1668 0.3011 0.9499 0.032 Uiso 1 1 calc R
H2B H 0.0767 0.2823 0.8960 0.032 Uiso 1 1 calc R
H2C H 0.1028 0.3997 0.9225 0.032 Uiso 1 1 calc R
C3 C 0.8220(4) 0.1831(5) 0.8980(3) 0.0203(13) Uani 1 1 d .
H3 H 0.8078 0.1264 0.8660 0.024 Uiso 1 1 calc R
C4 C 0.8241(5) 0.3430(5) 0.9497(4) 0.0338(16) Uani 1 1 d .
H4 H 0.8107 0.4158 0.9583 0.041 Uiso 1 1 calc R
C5 C 0.8832(5) 0.2794(5) 0.9896(3) 0.0300(15) Uani 1 1 d .
H5 H 0.9185 0.2992 1.0317 0.036 Uiso 1 1 calc R
C6 C 0.9417(4) 0.0866(4) 0.9796(3) 0.0156(12) Uani 1 1 d .
C7 C 1.0139(5) 0.0988(5) 1.0334(3) 0.0268(15) Uani 1 1 d .
H7 H 1.0233 0.1658 1.0557 0.032 Uiso 1 1 calc R
C8 C 0.9284(5) -0.0125(5) 0.9459(3) 0.0260(14) Uani 1 1 d .
H8 H 0.8804 -0.0205 0.9092 0.031 Uiso 1 1 calc R
N1 N 0.8824(4) 0.1782(4) 0.9570(2) 0.0196(11) Uani 1 1 d .
N2 N 0.7866(4) 0.2815(4) 0.8935(3) 0.0237(11) Uani 1 1 d .
H2 H 0.7460 0.3043 0.8601 0.028 Uiso 1 1 calc R
O1 O 0.1061(3) -0.0235(3) 0.7201(2) 0.0271(10) Uani 1 1 d .
O2 O -0.0965(3) 0.0172(3) 0.7018(2) 0.0171(8) Uani 1 1 d .
O3 O -0.1372(3) 0.2421(3) 0.7069(2) 0.0196(9) Uani 1 1 d .
O4 O 0.0446(3) 0.1688(3) 0.6272(2) 0.0185(9) Uani 1 1 d .
O5 O 0.0006(3) 0.1346(3) 0.8177(2) 0.0193(9) Uani 1 1 d .
O6 O 0.1939(3) 0.1756(3) 0.7472(2) 0.0144(8) Uani 1 1 d .
O7 O 0.0439(3) 0.3368(3) 0.7477(2) 0.0157(8) Uani 1 1 d .
O8 O -0.2063(3) -0.0778(3) 0.7964(2) 0.0166(8) Uani 1 1 d .
O9 O 0.2468(3) 0.1389(3) 0.8786(2) 0.0213(9) Uani 1 1 d .
H9 H 0.2564 0.0764 0.8650 0.032 Uiso 1 1 calc R
O10 O 0.2798(3) 0.4188(3) 0.8674(2) 0.0232(9) Uani 1 1 d .
H10 H 0.3306 0.4080 0.8430 0.035 Uiso 1 1 calc R

loop_
_atom_site_aniso_label
_atom_site_aniso_U_11
_atom_site_aniso_U_22
_atom_site_aniso_U_33
_atom_site_aniso_U_23
_atom_site_aniso_U_13
_atom_site_aniso_U_12
U1 0.00787(14) 0.00861(13) 0.01577(14) 0.00039(7) 0.00015(7) -0.00060(8)
P1 0.0107(7) 0.0101(7) 0.0181(8) -0.0001(5) -0.0011(6) 0.0015(6)
P2 0.0071(7) 0.0085(7) 0.0206(8) 0.0015(5) -0.0014(5) -0.0002(5)
C1 0.012(3) 0.011(3) 0.030(3) 0.001(2) 0.001(2) 0.004(2)
C2 0.022(3) 0.024(3) 0.019(3) 0.007(2) 0.004(2) 0.008(3)
C3 0.017(3) 0.028(3) 0.016(3) 0.003(2) 0.004(2) 0.002(3)
C4 0.035(4) 0.034(4) 0.032(4) -0.006(3) -0.013(3) 0.010(3)
C5 0.040(4) 0.024(3) 0.026(3) -0.008(3) -0.014(3) 0.010(3)
C6 0.011(3) 0.020(3) 0.015(3) 0.003(2) 0.002(2) 0.004(2)
C7 0.032(4) 0.023(3) 0.025(4) -0.005(3) -0.012(3) 0.000(3)
C8 0.023(4) 0.027(3) 0.027(3) -0.001(3) -0.010(3) -0.002(3)
N1 0.017(3) 0.030(3) 0.011(2) -0.004(2) -0.0016(19) 0.004(2)
N2 0.020(3) 0.032(3) 0.019(3) 0.006(2) -0.004(2) 0.004(2)
O1 0.014(2) 0.016(2) 0.052(3) 0.0024(18) -0.0012(18) -0.0029(18)
O2 0.012(2) 0.0113(19) 0.028(2) 0.0058(16) 0.0004(16) -0.0042(16)
O3 0.010(2) 0.0086(19) 0.040(2) 0.0018(16) 0.0006(17) 0.0006(16)
O4 0.021(2) 0.019(2) 0.015(2) -0.0019(16) -0.0051(16) -0.0016(17)
O5 0.021(2) 0.022(2) 0.014(2) -0.0025(16) -0.0013(16) -0.0013(18)
O6 0.0098(19) 0.0150(19) 0.0184(19) -0.0019(16) -0.0005(15) -0.0001(17)
O7 0.012(2) 0.0087(19) 0.026(2) -0.0027(16) -0.0030(18) -0.0015(16)
O8 0.011(2) 0.0170(19) 0.021(2) -0.0004(16) 0.0004(16) -0.0014(17)
O9 0.035(3) 0.0098(18) 0.019(2) 0.0005(15) -0.0008(18) 0.0056(18)
O10 0.014(2) 0.025(2) 0.030(2) -0.0089(17) -0.0046(18) 0.0000(18)

loop_
_atom_type_symbol
_atom_type_description
_atom_type_scat_dispersion_real
_atom_type_scat_dispersion_imag
_atom_type_scat_source
C C 0.0033 0.0016 'International Tables Vol C Tables 4.2.6.8 and 6.1.1.4'
H H 0.0000 0.0000 'International Tables Vol C Tables 4.2.6.8 and 6.1.1.4'
N N 0.0061 0.0033 'International Tables Vol C Tables 4.2.6.8 and 6.1.1.4'
O O 0.0106 0.0060 'International Tables Vol C Tables 4.2.6.8 and 6.1.1.4'
P P 0.1023 0.0942 'International Tables Vol C Tables 4.2.6.8 and 6.1.1.4'
U U -9.6767 9.6646 'International Tables Vol C Tables 4.2.6.8 and 6.1.1.4'

loop_
_geom_angle_atom_site_label_1
_geom_angle_atom_site_label_2
_geom_angle_atom_site_label_3
_geom_angle
_geom_angle_site_symmetry_1
_geom_angle_site_symmetry_3
O5 U1 O4 178.20(18) . .
O5 U1 O2 88.42(16) . .
O4 U1 O2 92.71(15) . .
O5 U1 O7 86.98(17) . .
O4 U1 O7 92.88(16) . .
O2 U1 O7 145.16(13) . .
O5 U1 O6 88.65(16) . .
O4 U1 O6 89.60(16) . .
O2 U1 O6 141.03(12) . .
O7 U1 O6 73.36(13) . .
O5 U1 O3 92.38(16) . .
O4 U1 O3 89.28(16) . .
O2 U1 O3 73.91(12) . .
O7 U1 O3 71.80(13) . .
O6 U1 O3 145.04(12) . .
O5 U1 O1 88.96(16) . .
O4 U1 O1 90.09(15) . .
O2 U1 O1 71.07(13) . .
O7 U1 O1 143.25(13) . .
O6 U1 O1 70.04(13) . .
O3 U1 O1 144.90(13) . .
O3 P1 O6 114.7(2) 6_657 .
O3 P1 O9 111.8(2) 6_657 .
O6 P1 O9 110.9(2) . .
O3 P1 C1 105.8(2) 6_657 .
O6 P1 C1 108.6(2) . .
O9 P1 C1 104.3(2) . .
O8 P2 O2 113.8(2) . .
O8 P2 O7 112.7(2) . 3_546
O2 P2 O7 110.1(2) . 3_546
O8 P2 C1 108.0(2) . 3_546
O2 P2 C1 104.7(2) . 3_546
O7 P2 C1 107.0(2) 3_546 3_546
O10 C1 C2 106.4(4) . .
O10 C1 P1 110.2(4) . .
C2 C1 P1 113.6(4) . .
O10 C1 P2 107.4(3) . 3_556
C2 C1 P2 110.0(4) . 3_556
P1 C1 P2 109.1(3) . 3_556
N2 C3 N1 108.0(5) . .
C5 C4 N2 107.3(5) . .
C4 C5 N1 107.1(5) . .
C8 C6 C7 120.0(5) . .
C8 C6 N1 119.9(5) . .
C7 C6 N1 120.0(5) . .
C8 C7 C6 120.2(6) 5_757 .
C7 C8 C6 119.8(5) 5_757 .
C3 N1 C5 107.8(5) . .
C3 N1 C6 126.4(5) . .
C5 N1 C6 125.6(5) . .
C3 N2 C4 109.7(5) . .
P2 O2 U1 141.5(2) . .
P1 O3 U1 140.0(2) 6_557 .
P1 O6 U1 135.7(2) . .
P2 O7 U1 135.8(2) 3_556 .

loop_
_geom_bond_atom_site_label_1
_geom_bond_atom_site_label_2
_geom_bond_distance
_geom_bond_site_symmetry_2
U1 O5 1.761(4) .
U1 O4 1.777(4) .
U1 O2 2.310(4) .
U1 O7 2.350(4) .
U1 O6 2.373(4) .
U1 O3 2.396(4) .
U1 O1 2.448(4) .
P1 O3 1.501(4) 6_657
P1 O6 1.512(4) .
P1 O9 1.561(4) .
P1 C1 1.834(5) .
P2 O8 1.512(4) .
P2 O2 1.525(4) .
P2 O7 1.537(4) 3_546
P2 C1 1.844(6) 3_546
C1 O10 1.465(6) .
C1 C2 1.525(8) .
C1 P2 1.844(6) 3_556
C3 N2 1.306(7) .
C3 N1 1.343(7) .
C4 C5 1.329(8) .
C4 N2 1.367(8) .
C5 N1 1.384(7) .
C6 C8 1.379(8) .
C6 C7 1.380(8) .
C6 N1 1.439(7) .
C7 C8 1.367(8) 5_757
C8 C7 1.367(8) 5_757
O3 P1 1.501(4) 6_557
O7 P2 1.537(4) 3_556
